data_2007856
loop_
_publ_author_name
'Boffey, Raymond J.'
'Kilburn, Jeremy D.'
'Webster, Michael'

_publ_section_title
;(+-)-(1<i>S</i>)-2-(2-Methyl-1,3-dioxolan-2-yl)-1-[(1<i>S</i>)-2-methylenecyclopropyl]-1-ethyl
 4-Nitrobenzoate
;
_journal_issue 11
_journal_name_full 'Acta Crystallographica Section C'
_journal_page_first IUC9800056
_journal_paper_doi 10.1107/S0108270198099235
_journal_volume 54
_journal_year 1998
_chemical_formula_analytical 'C17 H19 N1 O6'
_chemical_formula_moiety 'C17 H19 N1 O6'
_chemical_formula_sum 'C17 H19 N O6'
_chemical_formula_weight 333.33
_chemical_name_systematic
; (+-)-(1S)-2-(2-Methyl-1,3-dioxolan-2-yl)-1-[(1S)-2-methylenecyclopropyl]
  ethyl-4-nitro-1-benzenecarboxylate
;
_space_group_IT_number 2
_symmetry_cell_setting triclinic
_symmetry_space_group_name_Hall '-P 1'
_symmetry_space_group_name_H-M 'P -1'
_audit_creation_method SHELXL
_cell_angle_alpha 90.41(6)
_cell_angle_beta 108.66(5)
_cell_angle_gamma 86.73(5)
_cell_formula_units_Z 2
_cell_length_a 7.837(4)
_cell_length_b 15.807(9)
_cell_length_c 7.020(6)
_cell_measurement_reflns_used 16
_cell_measurement_temperature 150(2)
_cell_measurement_theta_max 12.54
_cell_measurement_theta_min 10.30
_cell_volume 822.5(10)
_computing_cell_refinement 'MSC/AFC7S diffractometer control software'
_computing_data_collection 'MSC/AFC7S diffractometer control software'
_computing_data_reduction 'TEXSAN (Molecular Structure Corporation)'
_computing_molecular_graphics 'ORTEPII (Johnson, 1976)'
_computing_structure_refinement 'SHELXL97 (Sheldrick, 1997)'
_computing_structure_solution 'SHELXS86 (Sheldrick, 1990)'
_diffrn_ambient_temperature 150(2)
_diffrn_measured_fraction_theta_full 0.999
_diffrn_measured_fraction_theta_max 0.999
_diffrn_measurement_device_type 'Rigaku AFC-7S'
_diffrn_measurement_method \w-2\q
_diffrn_radiation_monochromator graphite
_diffrn_radiation_source 'fine-focus sealed tube'
_diffrn_radiation_type MoK\a
_diffrn_radiation_wavelength 0.71073
_diffrn_reflns_av_R_equivalents 0.027
_diffrn_reflns_av_sigmaI/netI 0.0674
_diffrn_reflns_limit_h_max 9
_diffrn_reflns_limit_h_min 0
_diffrn_reflns_limit_k_max 18
_diffrn_reflns_limit_k_min -18
_diffrn_reflns_limit_l_max 7
_diffrn_reflns_limit_l_min -8
_diffrn_reflns_number 3141
_diffrn_reflns_theta_full 25.00
_diffrn_reflns_theta_max 25.00
_diffrn_reflns_theta_min 2.58
_diffrn_standards_decay_% 0.88
_diffrn_standards_interval_count 150
_diffrn_standards_number 3
_exptl_absorpt_coefficient_mu 0.103
_exptl_absorpt_correction_type none
_exptl_crystal_colour 'pale yellow'
_exptl_crystal_density_diffrn 1.346
_exptl_crystal_density_meas ?
_exptl_crystal_description block
_exptl_crystal_F_000 352
_exptl_crystal_size_max 0.80
_exptl_crystal_size_mid 0.30
_exptl_crystal_size_min 0.30
_refine_diff_density_max 0.186
_refine_diff_density_min -0.348
_refine_ls_extinction_method none
_refine_ls_goodness_of_fit_ref 1.030
_refine_ls_hydrogen_treatment mixed
_refine_ls_matrix_type full
_refine_ls_number_parameters 275
_refine_ls_number_reflns 2911
_refine_ls_number_restraints 0
_refine_ls_restrained_S_all 1.030
_refine_ls_R_factor_all 0.1246
_refine_ls_R_factor_gt 0.0539
_refine_ls_shift/su_max 0.020
_refine_ls_shift/su_mean 0.002
_refine_ls_structure_factor_coef Fsqd
_refine_ls_weighting_details 'w = 1/[\s^2^(Fo^2^)+(0.1P)^2^+0.1P] where P = (Fo^2^+2Fc^2^)/3'
_refine_ls_weighting_scheme calc
_refine_ls_wR_factor_ref 0.1784
_reflns_number_gt 1600
_reflns_number_total 2911
_reflns_threshold_expression >2sigma(I)
_cod_data_source_file qa0058.cif
_cod_data_source_block J2219
_cod_depositor_comments
;
The following automatic conversions were performed:

'_exptl_crystal_density_meas' value 'not measured' was changed to '?'
- the value is perceived as not measured.

Automatic conversion script
Id: cif_fix_values 3008 2015-01-20 13:52:24Z robertas 

The following automatic conversions were performed:

'_refine_ls_weighting_scheme' value 'calc w =
1/[\s^2^(Fo^2^)+(0.1P)^2^+0.1P] where P = (Fo^2^+2Fc^2^)/3' was
changed to 'calc'. New tag '_refine_ls_weighting_details' was
created. The value of the new tag was set to 'w =
1/[\s^2^(Fo^2^)+(0.1P)^2^+0.1P] where P = (Fo^2^+2Fc^2^)/3'.

Automatic conversion script
Id: cif_fix_values 3143 2015-03-26 13:38:13Z robertas 
;
_cod_original_cell_volume 822.5(9)
_cod_original_sg_symbol_H-M P-1
_cod_original_formula_sum 'C17 H19 N1 O6'
_cod_database_code 2007856

loop_
_symmetry_equiv_pos_as_xyz
'x, y, z'
'-x, -y, -z'

loop_
_atom_site_label
_atom_site_fract_x
_atom_site_fract_y
_atom_site_fract_z
_atom_site_U_iso_or_equiv
_atom_site_adp_type
_atom_site_calc_flag
_atom_site_refinement_flags
_atom_site_occupancy
_atom_site_disorder_assembly
_atom_site_disorder_group
_atom_site_type_symbol
O1 0.7187(4) 0.70696(16) 0.6904(4) 0.0628(8) Uani d . 1 . . O
O2 0.7161(4) 0.62214(17) 0.9269(4) 0.0682(8) Uani d . 1 . . O
O3 0.8375(4) 0.35768(15) 0.1291(4) 0.0530(7) Uani d . 1 . . O
O4 0.7225(3) 0.28280(13) 0.3272(3) 0.0391(6) Uani d . 1 . . O
O5 1.0461(3) 0.21884(14) 0.6228(3) 0.0416(6) Uani d . 1 . . O
O6 1.0366(3) 0.07816(14) 0.6886(3) 0.0477(7) Uani d . 1 . . O
N1 0.7244(4) 0.63563(19) 0.7602(4) 0.0474(7) Uani d . 1 . . N
C1 0.7399(4) 0.5625(2) 0.6333(5) 0.0403(8) Uani d . 1 . . C
C2 0.7666(4) 0.5771(2) 0.4519(5) 0.0412(8) Uani d . 1 . . C
C3 0.7791(4) 0.5082(2) 0.3341(5) 0.0397(8) Uani d . 1 . . C
C4 0.7616(4) 0.4262(2) 0.3975(4) 0.0363(7) Uani d . 1 . . C
C5 0.7343(5) 0.4140(2) 0.5806(5) 0.0436(8) Uani d . 1 . . C
C6 0.7255(5) 0.4821(2) 0.7021(5) 0.0453(9) Uani d . 1 . . C
C7 0.7795(4) 0.3533(2) 0.2675(5) 0.0385(8) Uani d . 1 . . C
C8 0.7455(4) 0.2026(2) 0.2289(4) 0.0349(7) Uani d . 1 . . C
C9 0.8112(4) 0.1363(2) 0.3961(5) 0.0379(8) Uani d . 1 . . C
C10 1.0081(4) 0.13848(19) 0.5285(4) 0.0373(8) Uani d . 1 . . C
C11 1.1422(5) 0.1184(2) 0.4189(5) 0.0431(8) Uani d . 1 . . C
C12 1.0041(5) 0.2130(3) 0.8066(5) 0.0474(9) Uani d . 1 . . C
C13 1.0627(5) 0.1225(2) 0.8713(5) 0.0443(9) Uani d . 1 . . C
C14 0.5676(4) 0.1834(2) 0.0792(5) 0.0400(8) Uani d . 1 . . C
C15 0.5125(5) 0.2228(2) -0.1316(5) 0.0443(8) Uani d . 1 . . C
C16 0.5675(4) 0.1328(2) -0.0961(5) 0.0411(8) Uani d . 1 . . C
C17 0.6028(5) 0.0590(3) -0.1650(6) 0.0517(9) Uani d . 1 . . C
H1 0.780(4) 0.637(2) 0.412(5) 0.051(2) Uiso d . 1 . . H
H2 0.795(5) 0.515(2) 0.202(5) 0.051(2) Uiso d . 1 . . H
H3 0.731(5) 0.354(2) 0.626(5) 0.051(2) Uiso d . 1 . . H
H4 0.704(5) 0.475(2) 0.833(5) 0.051(2) Uiso d . 1 . . H
H5 0.835(5) 0.208(2) 0.160(5) 0.051(2) Uiso d . 1 . . H
H6 0.732(5) 0.145(2) 0.486(5) 0.051(2) Uiso d . 1 . . H
H7 0.795(5) 0.082(2) 0.326(5) 0.051(2) Uiso d . 1 . . H
H8 1.123(5) 0.159(2) 0.302(5) 0.051(2) Uiso d . 1 . . H
H9 1.270(5) 0.116(2) 0.520(5) 0.051(2) Uiso d . 1 . . H
H10 1.119(5) 0.064(2) 0.355(5) 0.051(2) Uiso d . 1 . . H
H11 0.872(5) 0.222(2) 0.775(5) 0.051(2) Uiso d . 1 . . H
H12 1.071(5) 0.259(2) 0.898(5) 0.051(2) Uiso d . 1 . . H
H13 0.990(5) 0.094(2) 0.952(5) 0.051(2) Uiso d . 1 . . H
H14 1.195(5) 0.114(2) 0.949(5) 0.051(2) Uiso d . 1 . . H
H15 0.473(5) 0.172(2) 0.143(5) 0.051(2) Uiso d . 1 . . H
H16 0.596(5) 0.263(2) -0.166(5) 0.051(2) Uiso d . 1 . . H
H17 0.389(5) 0.236(2) -0.195(5) 0.051(2) Uiso d . 1 . . H
H18 0.586(4) 0.048(2) -0.318(5) 0.051(2) Uiso d . 1 . . H
H19 0.637(5) 0.009(2) -0.069(5) 0.051(2) Uiso d . 1 . . H

loop_
_atom_site_aniso_label
_atom_site_aniso_U_11
_atom_site_aniso_U_22
_atom_site_aniso_U_33
_atom_site_aniso_U_12
_atom_site_aniso_U_13
_atom_site_aniso_U_23
O1 0.091(2) 0.0397(16) 0.0706(18) -0.0055(13) 0.0434(16) 0.0002(13)
O2 0.115(2) 0.0526(17) 0.0457(15) -0.0037(16) 0.0384(16) -0.0072(13)
O3 0.0721(17) 0.0509(15) 0.0457(14) -0.0128(13) 0.0311(13) -0.0040(11)
O4 0.0393(12) 0.0415(13) 0.0392(12) -0.0047(10) 0.0161(10) -0.0031(10)
O5 0.0463(13) 0.0433(14) 0.0326(12) -0.0082(10) 0.0085(10) -0.0092(10)
O6 0.0657(16) 0.0443(14) 0.0318(12) -0.0030(12) 0.0140(11) 0.0012(10)
N1 0.0544(18) 0.0458(19) 0.0439(17) -0.0034(14) 0.0184(14) -0.0029(14)
C1 0.0393(18) 0.044(2) 0.0351(17) 0.0006(14) 0.0093(14) -0.0035(15)
C2 0.044(2) 0.041(2) 0.0384(18) -0.0036(15) 0.0128(15) 0.0019(15)
C3 0.0435(19) 0.042(2) 0.0339(17) -0.0035(15) 0.0131(15) 0.0043(15)
C4 0.0307(16) 0.044(2) 0.0330(16) -0.0007(14) 0.0089(13) -0.0013(14)
C5 0.053(2) 0.041(2) 0.0377(18) -0.0051(16) 0.0155(16) 0.0008(16)
C6 0.058(2) 0.045(2) 0.0332(17) -0.0063(17) 0.0148(16) 0.0041(16)
C7 0.0345(17) 0.047(2) 0.0340(17) -0.0051(14) 0.0100(14) 0.0035(15)
C8 0.0356(17) 0.0364(18) 0.0330(16) -0.0021(13) 0.0115(13) -0.0066(14)
C9 0.0414(18) 0.0409(19) 0.0325(17) -0.0086(15) 0.0124(14) -0.0071(14)
C10 0.0445(19) 0.0335(18) 0.0311(16) -0.0057(14) 0.0079(14) -0.0080(13)
C11 0.042(2) 0.048(2) 0.0356(18) -0.0024(16) 0.0074(15) -0.0062(16)
C12 0.045(2) 0.062(3) 0.0328(18) -0.0016(18) 0.0100(16) -0.0105(17)
C13 0.0371(19) 0.061(2) 0.0318(17) -0.0053(16) 0.0059(15) -0.0030(16)
C14 0.0323(17) 0.050(2) 0.0379(18) -0.0035(15) 0.0111(14) -0.0034(15)
C15 0.0349(19) 0.047(2) 0.0443(19) -0.0007(16) 0.0031(15) -0.0003(16)
C16 0.0294(17) 0.054(2) 0.0361(17) -0.0014(15) 0.0056(14) -0.0007(16)
C17 0.050(2) 0.056(3) 0.049(2) -0.0012(18) 0.0149(18) -0.0105(19)

loop_
_atom_type_symbol
_atom_type_description
_atom_type_scat_dispersion_real
_atom_type_scat_dispersion_imag
_atom_type_scat_source
C C 0.0033 0.0016 'International Tables Vol C Tables 4.2.6.8 and 6.1.1.4'
H H 0.0000 0.0000 'International Tables Vol C Tables 4.2.6.8 and 6.1.1.4'
N N 0.0061 0.0033 'International Tables Vol C Tables 4.2.6.8 and 6.1.1.4'
O O 0.0106 0.0060 'International Tables Vol C Tables 4.2.6.8 and 6.1.1.4'

loop_
_geom_angle_atom_site_label_1
_geom_angle_atom_site_label_2
_geom_angle_atom_site_label_3
_geom_angle
C7 O4 C8 118.4(2)
C10 O5 C12 105.5(3)
C13 O6 C10 108.8(2)
O2 N1 O1 123.4(3)
O2 N1 C1 118.5(3)
O1 N1 C1 118.0(3)
C2 C1 C6 123.0(3)
C2 C1 N1 118.8(3)
C6 C1 N1 118.2(3)
C1 C2 C3 118.1(3)
C1 C2 H1 119.0(19)
C3 C2 H1 122.8(19)
C2 C3 C4 120.3(3)
C2 C3 H2 121(2)
C4 C3 H2 118(2)
C5 C4 C3 119.9(3)
C5 C4 C7 121.4(3)
C3 C4 C7 118.6(3)
C6 C5 C4 120.4(3)
C6 C5 H3 121.4(19)
C4 C5 H3 118.0(19)
C5 C6 C1 118.2(3)
C5 C6 H4 122(2)
C1 C6 H4 120(2)
O3 C7 O4 125.0(3)
O3 C7 C4 124.3(3)
O4 C7 C4 110.7(3)
O4 C8 C14 108.5(2)
O4 C8 C9 106.0(2)
C14 C8 C9 112.3(3)
O4 C8 H5 110(2)
C14 C8 H5 109.7(19)
C9 C8 H5 110.6(19)
C8 C9 C10 116.4(3)
C8 C9 H6 107.0(19)
C10 C9 H6 108.3(18)
C8 C9 H7 105(2)
C10 C9 H7 108(2)
H6 C9 H7 112(3)
O5 C10 O6 105.9(2)
O5 C10 C11 108.1(3)
O6 C10 C11 109.3(3)
O5 C10 C9 111.7(3)
O6 C10 C9 107.5(3)
C11 C10 C9 114.1(3)
C10 C11 H8 111(2)
C10 C11 H9 109.1(19)
H8 C11 H9 114(3)
C10 C11 H10 109(2)
H8 C11 H10 103(3)
H9 C11 H10 109(3)
O5 C12 C13 102.3(3)
O5 C12 H11 108.2(19)
C13 C12 H11 110(2)
O5 C12 H12 106.7(19)
C13 C12 H12 117.1(19)
H11 C12 H12 111(3)
O6 C13 C12 104.5(3)
O6 C13 H13 108.2(19)
C12 C13 H13 115.7(19)
O6 C13 H14 105.7(19)
C12 C13 H14 113.9(19)
H13 C13 H14 108(3)
C16 C14 C8 118.4(3)
C16 C14 C15 58.5(2)
C8 C14 C15 119.3(3)
C16 C14 H15 117(2)
C8 C14 H15 113.2(19)
C15 C14 H15 119.8(19)
C16 C15 C14 58.5(2)
C16 C15 H16 119.6(19)
C14 C15 H16 119.2(19)
C16 C15 H17 116(2)
C14 C15 H17 117(2)
H16 C15 H17 115(3)
C17 C16 C15 149.5(4)
C17 C16 C14 147.3(3)
C15 C16 C14 63.0(2)
C16 C17 H18 123.4(19)
C16 C17 H19 118(2)
H18 C17 H19 118(3)

loop_
_geom_bond_atom_site_label_1
_geom_bond_atom_site_label_2
_geom_bond_site_symmetry_2
_geom_bond_distance
_geom_bond_publ_flag
O1 N1 . 1.226(4) ?
O2 N1 . 1.213(4) ?
O3 C7 . 1.201(4) ?
O4 C7 . 1.342(4) ?
O4 C8 . 1.468(4) ?
O5 C10 . 1.430(4) ?
O5 C12 . 1.435(4) ?
O6 C13 . 1.419(4) ?
O6 C10 . 1.433(4) ?
N1 C1 . 1.478(4) ?
C1 C2 . 1.378(4) ?
C1 C6 . 1.387(5) ?
C2 C3 . 1.380(5) ?
C2 H1 . 1.02(3) ?
C3 C4 . 1.402(4) ?
C3 H2 . 0.99(3) ?
C4 C5 . 1.385(4) ?
C4 C7 . 1.493(5) ?
C5 C6 . 1.380(5) ?
C5 H3 . 1.01(3) ?
C6 H4 . 0.99(3) ?
C8 C14 . 1.499(4) ?
C8 C9 . 1.521(5) ?
C8 H5 . 0.98(3) ?
C9 C10 . 1.528(5) ?
C9 H6 . 1.02(4) ?
C9 H7 . 0.99(4) ?
C10 C11 . 1.507(5) ?
C11 H8 . 1.01(3) ?
C11 H9 . 1.02(4) ?
C11 H10 . 0.97(4) ?
C12 C13 . 1.505(5) ?
C12 H11 . 0.99(4) ?
C12 H12 . 1.02(4) ?
C13 H13 . 1.04(3) ?
C13 H14 . 1.01(4) ?
C14 C16 . 1.463(5) ?
C14 C15 . 1.529(5) ?
C14 H15 . 1.00(3) ?
C15 C16 . 1.462(5) ?
C15 H16 . 1.02(3) ?
C15 H17 . 0.94(4) ?
C16 C17 . 1.308(5) ?
C17 H18 . 1.06(3) ?
C17 H19 . 1.00(4) ?

loop_
_geom_torsion_atom_site_label_1
_geom_torsion_atom_site_label_2
_geom_torsion_atom_site_label_3
_geom_torsion_atom_site_label_4
_geom_torsion
O2 N1 C1 C2 -173.9(3)
O1 N1 C1 C2 6.8(5)
O2 N1 C1 C6 6.6(5)
O1 N1 C1 C6 -172.7(3)
C6 C1 C2 C3 0.1(5)
N1 C1 C2 C3 -179.4(3)
C1 C2 C3 C4 1.1(5)
C2 C3 C4 C5 -0.9(5)
C2 C3 C4 C7 -178.8(3)
C3 C4 C5 C6 -0.5(5)
C7 C4 C5 C6 177.4(3)
C4 C5 C6 C1 1.6(5)
C2 C1 C6 C5 -1.5(5)
N1 C1 C6 C5 178.0(3)
C8 O4 C7 O3 5.4(4)
C8 O4 C7 C4 -174.4(2)
C5 C4 C7 O3 -164.8(3)
C3 C4 C7 O3 13.1(5)
C5 C4 C7 O4 15.1(4)
C3 C4 C7 O4 -167.1(3)
C7 O4 C8 C14 -101.8(3)
C7 O4 C8 C9 137.4(3)
O4 C8 C9 C10 -75.1(3)
C14 C8 C9 C10 166.6(3)
C12 O5 C10 O6 -28.9(3)
C12 O5 C10 C11 -146.0(3)
C12 O5 C10 C9 87.7(3)
C13 O6 C10 O5 9.0(3)
C13 O6 C10 C11 125.2(3)
C13 O6 C10 C9 -110.5(3)
C8 C9 C10 O5 57.8(4)
C8 C9 C10 O6 173.5(3)
C8 C9 C10 C11 -65.2(4)
C10 O5 C12 C13 36.3(3)
C10 O6 C13 C12 13.3(4)
O5 C12 C13 O6 -30.4(4)
O4 C8 C14 C16 152.3(3)
C9 C8 C14 C16 -90.9(4)
O4 C8 C14 C15 84.5(3)
C9 C8 C14 C15 -158.7(3)
C8 C14 C15 C16 107.2(3)
C14 C15 C16 C17 -176.3(7)
C8 C14 C16 C17 67.8(7)
C15 C14 C16 C17 176.5(7)
C8 C14 C16 C15 -108.7(3)
